data_2211664
loop_
_publ_author_name
'Wu, Yun'
'Zhao, Bo'
'Li, Baolong'

_publ_section_title
;
 <i>N</i>-[4-(4-Nitrobenzylideneamino)phenyl]acetamide
;
_journal_issue 12
_journal_name_full 'Acta Crystallographica Section E'
_journal_page_first o5677
_journal_page_last o5678
_journal_paper_doi 10.1107/S1600536806048173
_journal_volume 62
_journal_year 2006
_chemical_formula_moiety 'C15 H13 N3 O3'
_chemical_formula_sum 'C15 H13 N3 O3'
_chemical_formula_weight 283.28
_chemical_melting_point 497
_chemical_name_systematic
;
N-(4-(4-nitrobenzylideneamino)phenyl)acetamide
;
_space_group_IT_number 61
_symmetry_cell_setting orthorhombic
_symmetry_space_group_name_Hall '-P 2ac 2ab'
_symmetry_space_group_name_H-M 'P b c a'
_atom_sites_solution_hydrogens geom
_atom_sites_solution_primary direct
_atom_sites_solution_secondary difmap
_audit_creation_method SHELXL-97
_cell_angle_alpha 90.00
_cell_angle_beta 90.00
_cell_angle_gamma 90.00
_cell_formula_units_Z 8
_cell_length_a 7.0477(8)
_cell_length_b 15.1868(17)
_cell_length_c 24.426(3)
_cell_measurement_reflns_used 7894
_cell_measurement_temperature 153(2)
_cell_measurement_theta_max 25.3491
_cell_measurement_theta_min 3.0088
_cell_volume 2614.4(5)
_computing_cell_refinement CrystalClear
_computing_data_collection 'CrystalClear (Rigaku, 2002)'
_computing_data_reduction CrystalClear
_computing_molecular_graphics 'SHELXTL (Bruker, 1997)'
_computing_publication_material SHELXTL
_computing_structure_refinement 'SHELXL97 (Sheldrick, 1997)'
_computing_structure_solution 'SHELXS97 (Sheldrick, 1997)'
_diffrn_ambient_temperature 153(2)
_diffrn_measured_fraction_theta_full 0.999
_diffrn_measured_fraction_theta_max 0.999
_diffrn_measurement_device_type 'Rigaku Mercury CCD'
_diffrn_measurement_method \w
_diffrn_radiation_monochromator graphite
_diffrn_radiation_source 'fine-focus sealed tube'
_diffrn_radiation_type MoK\a
_diffrn_radiation_wavelength 0.71070
_diffrn_reflns_av_R_equivalents 0.0487
_diffrn_reflns_av_sigmaI/netI 0.0261
_diffrn_reflns_limit_h_max 8
_diffrn_reflns_limit_h_min -8
_diffrn_reflns_limit_k_max 18
_diffrn_reflns_limit_k_min -18
_diffrn_reflns_limit_l_max 25
_diffrn_reflns_limit_l_min -29
_diffrn_reflns_number 23604
_diffrn_reflns_theta_full 25.35
_diffrn_reflns_theta_max 25.35
_diffrn_reflns_theta_min 3.16
_diffrn_standards_number 0
_exptl_absorpt_coefficient_mu 0.103
_exptl_absorpt_correction_T_max 0.9797
_exptl_absorpt_correction_T_min 0.9619
_exptl_absorpt_correction_type multi-scan
_exptl_absorpt_process_details '(Jacobson, 1998)'
_exptl_crystal_colour Yellow
_exptl_crystal_density_diffrn 1.439
_exptl_crystal_density_method 'not measured'
_exptl_crystal_description Block
_exptl_crystal_F_000 1184
_exptl_crystal_size_max 0.38
_exptl_crystal_size_mid 0.28
_exptl_crystal_size_min 0.20
_refine_diff_density_max 0.450
_refine_diff_density_min -0.387
_refine_ls_extinction_method none
_refine_ls_goodness_of_fit_ref 1.152
_refine_ls_hydrogen_treatment constr
_refine_ls_matrix_type full
_refine_ls_number_parameters 190
_refine_ls_number_reflns 2392
_refine_ls_number_restraints 0
_refine_ls_restrained_S_all 1.152
_refine_ls_R_factor_all 0.0699
_refine_ls_R_factor_gt 0.0634
_refine_ls_shift/su_max 0.000
_refine_ls_shift/su_mean 0.000
_refine_ls_structure_factor_coef Fsqd
_refine_ls_weighting_details 'calc w=1/[\s^2^(Fo^2^)+(0.0512P)^2^+2.827P] where P=(Fo^2^+2Fc^2^)/3'
_refine_ls_weighting_scheme calc
_refine_ls_wR_factor_gt 0.1385
_refine_ls_wR_factor_ref 0.1421
_reflns_number_gt 2200
_reflns_number_total 2392
_reflns_threshold_expression I>2\s(I)
_cod_data_source_file wn2091.cif
_cod_data_source_block I
_cod_depositor_comments
;
The following automatic conversions were performed:
'_symmetry_cell_setting' value 'Orthorhombic' changed to 'orthorhombic'
according to '/home/saulius/struct/CIF-dictionaries/cif_core.dic'
dictionary named 'cif_core.dic' version 2.4.1 from 2010-06-29.

Automatic conversion script
Id: cif_fix_enum 1527 2010-12-29 10:47:43Z saulius 

The following automatic conversions were performed:

'_symmetry_cell_setting' value 'Orthorhombic' changed to
'orthorhombic' according to
/home/saulius/struct/CIF-dictionaries/cif_core.dic dictionary named
'cif_core.dic' version 2.4.1 from 2010-06-29.

Automatic conversion script
Id: cif_fix_values 1715 2011-07-08 13:25:40Z adriana 
;
_cod_database_code 2211664
_cod_database_fobs_code 2211664

loop_
_symmetry_equiv_pos_as_xyz
'x, y, z'
'-x+1/2, y+1/2, z'
'x, -y+1/2, z+1/2'
'-x+1/2, -y, z+1/2'
'-x, -y, -z'
'x-1/2, -y-1/2, -z'
'-x, y-1/2, -z-1/2'
'x-1/2, y, -z-1/2'

loop_
_atom_site_type_symbol
_atom_site_label
_atom_site_fract_x
_atom_site_fract_y
_atom_site_fract_z
_atom_site_U_iso_or_equiv
_atom_site_adp_type
_atom_site_calc_flag
_atom_site_refinement_flags
_atom_site_occupancy
O O1 0.3086(3) 0.07263(12) 0.67188(7) 0.0363(5) Uani d . 1
O O2 0.3856(3) -0.03098(12) 0.61546(8) 0.0385(5) Uani d . 1
O O3 0.4621(3) 0.71569(11) 0.29691(7) 0.0348(5) Uani d . 1
N N1 0.3465(3) 0.04611(14) 0.62565(8) 0.0285(5) Uani d . 1
N N2 0.3429(3) 0.37099(13) 0.45248(8) 0.0242(5) Uani d . 1
N N3 0.3848(3) 0.58092(12) 0.26271(8) 0.0237(5) Uani d . 1
H H3B 0.3595 0.5529 0.2320 0.028 Uiso calc R 1
C C1 0.3482(3) 0.22741(15) 0.49499(9) 0.0224(5) Uani d . 1
C C2 0.3512(3) 0.13726(15) 0.48497(10) 0.0253(5) Uani d . 1
H H2A 0.3561 0.1165 0.4483 0.030 Uiso calc R 1
C C3 0.3471(3) 0.07745(15) 0.52765(10) 0.0260(5) Uani d . 1
H H3A 0.3459 0.0159 0.5208 0.031 Uiso calc R 1
C C4 0.3449(3) 0.10956(15) 0.58038(9) 0.0227(5) Uani d . 1
C C5 0.3440(3) 0.19894(16) 0.59231(9) 0.0243(5) Uani d . 1
H H5A 0.3436 0.2191 0.6291 0.029 Uiso calc R 1
C C6 0.3438(3) 0.25790(16) 0.54911(9) 0.0245(5) Uani d . 1
H H6A 0.3406 0.3194 0.5562 0.029 Uiso calc R 1
C C7 0.3521(3) 0.28737(16) 0.44817(9) 0.0247(5) Uani d . 1
H H7A 0.3619 0.2627 0.4125 0.030 Uiso calc R 1
C C8 0.3469(3) 0.42199(15) 0.40380(9) 0.0220(5) Uani d . 1
C C9 0.2770(3) 0.39398(15) 0.35312(9) 0.0234(5) Uani d . 1
H H9A 0.2205 0.3374 0.3500 0.028 Uiso calc R 1
C C10 0.2892(3) 0.44732(15) 0.30780(9) 0.0235(5) Uani d . 1
H H10A 0.2417 0.4270 0.2737 0.028 Uiso calc R 1
C C11 0.3703(3) 0.53090(15) 0.31132(9) 0.0214(5) Uani d . 1
C C12 0.4357(3) 0.56071(15) 0.36204(9) 0.0247(5) Uani d . 1
H H12A 0.4892 0.6179 0.3654 0.030 Uiso calc R 1
C C13 0.4221(3) 0.50630(15) 0.40751(9) 0.0244(5) Uani d . 1
H H13A 0.4653 0.5272 0.4420 0.029 Uiso calc R 1
C C14 0.4334(3) 0.66774(15) 0.25763(10) 0.0243(5) Uani d . 1
C C15 0.4494(4) 0.70047(17) 0.19978(10) 0.0312(6) Uani d . 1
H H15A 0.4858 0.7627 0.2000 0.047 Uiso calc R 1
H H15B 0.3268 0.6938 0.1813 0.047 Uiso calc R 1
H H15C 0.5459 0.6662 0.1803 0.047 Uiso calc R 1

loop_
_atom_site_aniso_label
_atom_site_aniso_U_11
_atom_site_aniso_U_22
_atom_site_aniso_U_33
_atom_site_aniso_U_12
_atom_site_aniso_U_13
_atom_site_aniso_U_23
O1 0.0448(11) 0.0451(11) 0.0189(9) -0.0038(9) 0.0022(8) 0.0053(8)
O2 0.0442(11) 0.0277(10) 0.0435(11) 0.0062(9) 0.0038(9) 0.0108(8)
O3 0.0503(12) 0.0246(9) 0.0294(10) -0.0047(8) -0.0047(8) -0.0007(8)
N1 0.0248(11) 0.0327(12) 0.0279(12) -0.0024(9) -0.0016(9) 0.0078(9)
N2 0.0265(10) 0.0254(11) 0.0207(10) 0.0001(8) 0.0007(8) 0.0021(8)
N3 0.0301(11) 0.0224(10) 0.0187(10) -0.0020(8) -0.0001(8) -0.0011(8)
C1 0.0200(11) 0.0252(12) 0.0218(12) -0.0006(9) 0.0001(9) 0.0004(10)
C2 0.0288(12) 0.0272(12) 0.0199(11) 0.0004(10) 0.0006(10) -0.0025(10)
C3 0.0300(13) 0.0211(12) 0.0268(13) 0.0002(10) 0.0019(10) -0.0008(10)
C4 0.0218(11) 0.0250(12) 0.0211(12) -0.0002(10) 0.0002(9) 0.0042(10)
C5 0.0260(12) 0.0295(13) 0.0175(11) -0.0007(10) 0.0001(9) -0.0021(10)
C6 0.0254(12) 0.0225(12) 0.0254(12) 0.0002(10) -0.0005(10) -0.0022(10)
C7 0.0256(12) 0.0287(13) 0.0196(11) 0.0013(10) 0.0018(10) -0.0010(10)
C8 0.0229(12) 0.0222(12) 0.0209(12) 0.0037(10) 0.0011(9) 0.0003(9)
C9 0.0254(12) 0.0201(11) 0.0247(12) 0.0013(10) 0.0017(10) -0.0002(10)
C10 0.0268(12) 0.0238(12) 0.0199(12) -0.0019(10) -0.0007(10) -0.0032(9)
C11 0.0228(11) 0.0221(11) 0.0193(11) 0.0024(9) 0.0011(9) 0.0005(9)
C12 0.0294(13) 0.0210(11) 0.0238(12) -0.0015(10) -0.0025(10) -0.0018(9)
C13 0.0294(12) 0.0241(12) 0.0198(11) 0.0018(10) -0.0013(10) -0.0026(9)
C14 0.0245(12) 0.0231(11) 0.0251(13) 0.0008(10) -0.0026(10) 0.0021(10)
C15 0.0367(14) 0.0283(13) 0.0285(13) -0.0014(11) -0.0019(11) 0.0065(11)

loop_
_atom_type_symbol
_atom_type_description
_atom_type_scat_dispersion_real
_atom_type_scat_dispersion_imag
_atom_type_scat_source
C C 0.0033 0.0016 'International Tables Vol C Tables 4.2.6.8 and 6.1.1.4'
H H 0.0000 0.0000 'International Tables Vol C Tables 4.2.6.8 and 6.1.1.4'
N N 0.0061 0.0033 'International Tables Vol C Tables 4.2.6.8 and 6.1.1.4'
O O 0.0106 0.0060 'International Tables Vol C Tables 4.2.6.8 and 6.1.1.4'

loop_
_geom_angle_atom_site_label_1
_geom_angle_atom_site_label_2
_geom_angle_atom_site_label_3
_geom_angle
O2 N1 O1 123.2(2)
O2 N1 C4 118.4(2)
O1 N1 C4 118.4(2)
C7 N2 C8 118.2(2)
C14 N3 C11 127.77(19)
C14 N3 H3B 116.1
C11 N3 H3B 116.1
C2 C1 C6 119.4(2)
C2 C1 C7 118.4(2)
C6 C1 C7 122.2(2)
C3 C2 C1 120.9(2)
C3 C2 H2A 119.5
C1 C2 H2A 119.5
C4 C3 C2 118.2(2)
C4 C3 H3A 120.9
C2 C3 H3A 120.9
C3 C4 C5 122.9(2)
C3 C4 N1 118.2(2)
C5 C4 N1 119.0(2)
C6 C5 C4 118.2(2)
C6 C5 H5A 120.9
C4 C5 H5A 120.9
C5 C6 C1 120.4(2)
C5 C6 H6A 119.8
C1 C6 H6A 119.8
N2 C7 C1 123.7(2)
N2 C7 H7A 118.2
C1 C7 H7A 118.2
C13 C8 C9 118.2(2)
C13 C8 N2 117.1(2)
C9 C8 N2 124.6(2)
C10 C9 C8 120.8(2)
C10 C9 H9A 119.6
C8 C9 H9A 119.6
C9 C10 C11 120.8(2)
C9 C10 H10A 119.6
C11 C10 H10A 119.6
C10 C11 C12 119.0(2)
C10 C11 N3 117.9(2)
C12 C11 N3 123.2(2)
C13 C12 C11 119.6(2)
C13 C12 H12A 120.2
C11 C12 H12A 120.2
C12 C13 C8 121.5(2)
C12 C13 H13A 119.2
C8 C13 H13A 119.2
O3 C14 N3 123.0(2)
O3 C14 C15 122.0(2)
N3 C14 C15 115.0(2)
C14 C15 H15A 109.5
C14 C15 H15B 109.5
H15A C15 H15B 109.5
C14 C15 H15C 109.5
H15A C15 H15C 109.5
H15B C15 H15C 109.5

loop_
_geom_bond_atom_site_label_1
_geom_bond_atom_site_label_2
_geom_bond_distance
O1 N1 1.228(3)
O2 N1 1.228(3)
O3 C14 1.221(3)
N1 C4 1.467(3)
N2 C7 1.276(3)
N2 C8 1.419(3)
N3 C14 1.368(3)
N3 C11 1.413(3)
N3 H3B 0.8800
C1 C2 1.391(3)
C1 C6 1.401(3)
C1 C7 1.462(3)
C2 C3 1.383(3)
C2 H2A 0.9500
C3 C4 1.377(3)
C3 H3A 0.9500
C4 C5 1.388(3)
C5 C6 1.384(3)
C5 H5A 0.9500
C6 H6A 0.9500
C7 H7A 0.9500
C8 C13 1.389(3)
C8 C9 1.399(3)
C9 C10 1.374(3)
C9 H9A 0.9500
C10 C11 1.395(3)
C10 H10A 0.9500
C11 C12 1.397(3)
C12 C13 1.388(3)
C12 H12A 0.9500
C13 H13A 0.9500
C14 C15 1.502(3)
C15 H15A 0.9800
C15 H15B 0.9800
C15 H15C 0.9800

loop_
_geom_hbond_atom_site_label_D
_geom_hbond_atom_site_label_H
_geom_hbond_atom_site_label_A
_geom_hbond_site_symmetry_A
_geom_hbond_distance_DH
_geom_hbond_distance_HA
_geom_hbond_distance_DA
_geom_hbond_angle_DHA
N3 H3B O1 3_554 0.88 2.43 3.263(3) 157

loop_
_geom_torsion_atom_site_label_1
_geom_torsion_atom_site_label_2
_geom_torsion_atom_site_label_3
_geom_torsion_atom_site_label_4
_geom_torsion
C6 C1 C2 C3 0.9(4)
C7 C1 C2 C3 -179.8(2)
C1 C2 C3 C4 -1.6(4)
C2 C3 C4 C5 0.9(4)
C2 C3 C4 N1 -178.2(2)
O2 N1 C4 C3 13.6(3)
O1 N1 C4 C3 -166.4(2)
O2 N1 C4 C5 -165.5(2)
O1 N1 C4 C5 14.5(3)
C3 C4 C5 C6 0.6(4)
N1 C4 C5 C6 179.6(2)
C4 C5 C6 C1 -1.3(3)
C2 C1 C6 C5 0.6(3)
C7 C1 C6 C5 -178.7(2)
C8 N2 C7 C1 -179.7(2)
C2 C1 C7 N2 177.3(2)
C6 C1 C7 N2 -3.3(4)
C7 N2 C8 C13 -151.3(2)
C7 N2 C8 C9 30.1(3)
C13 C8 C9 C10 2.4(3)
N2 C8 C9 C10 -179.1(2)
C8 C9 C10 C11 -0.4(4)
C9 C10 C11 C12 -1.4(3)
C9 C10 C11 N3 177.6(2)
C14 N3 C11 C10 169.9(2)
C14 N3 C11 C12 -11.1(4)
C10 C11 C12 C13 1.2(3)
N3 C11 C12 C13 -177.8(2)
C11 C12 C13 C8 0.8(4)
C9 C8 C13 C12 -2.6(4)
N2 C8 C13 C12 178.8(2)
C11 N3 C14 O3 -4.0(4)
C11 N3 C14 C15 176.0(2)
